data_7201870
loop_
_publ_author_name
'Wang, Jingping'
'Du, Juan'
'Niu, Jingyang'

_publ_section_title
;
 Novel hexanuclear copper(ii)-substituted dimeric tungstogermanates
;
_journal_issue 8
_journal_name_full CrystEngComm
_journal_page_first 972
_journal_paper_doi 10.1039/b717567a
_journal_volume 10
_journal_year 2008
_chemical_formula_sum 'C96 H68 Cu10 Ge2 N16 O70 W18'
_chemical_formula_weight 6655.54
_chemical_name_systematic
;
?
;
_space_group_IT_number 14
_symmetry_cell_setting monoclinic
_symmetry_space_group_name_Hall '-P 2yn'
_symmetry_space_group_name_H-M 'P 1 21/n 1'
_atom_sites_solution_hydrogens geom
_atom_sites_solution_primary direct
_atom_sites_solution_secondary difmap
_audit_creation_method SHELXL-97
_cell_angle_alpha 90.00
_cell_angle_beta 92.293(2)
_cell_angle_gamma 90.00
_cell_formula_units_Z 2
_cell_length_a 16.3328(18)
_cell_length_b 20.719(2)
_cell_length_c 18.566(2)
_cell_measurement_reflns_used 250
_cell_measurement_temperature 293(2)
_cell_measurement_theta_max 25
_cell_measurement_theta_min 2.5
_cell_volume 6277.7(11)
_computing_cell_refinement 'Saint (Bruker, 2005)'
_computing_data_collection 'Apex2 (Bruker, 2005)'
_computing_data_reduction Saint
_computing_molecular_graphics 'SHELXTL (Sheldrick, 1997a)'
_computing_publication_material SHELXTL
_computing_structure_refinement 'SHELXL-97 (Sheldrick, 1997)'
_computing_structure_solution 'SHELXS-97 (Sheldrick, 1997b)'
_diffrn_ambient_temperature 293(2)
_diffrn_measured_fraction_theta_full 0.984
_diffrn_measured_fraction_theta_max 0.984
_diffrn_measurement_device_type 'Bruker Apex-2 CCD'
_diffrn_measurement_method \w
_diffrn_radiation_monochromator graphite
_diffrn_radiation_source 'fine-focus sealed tube'
_diffrn_radiation_type MoK\a
_diffrn_radiation_wavelength 0.71073
_diffrn_reflns_av_R_equivalents 0.0941
_diffrn_reflns_av_sigmaI/netI 0.0955
_diffrn_reflns_limit_h_max 19
_diffrn_reflns_limit_h_min -19
_diffrn_reflns_limit_k_max 21
_diffrn_reflns_limit_k_min -24
_diffrn_reflns_limit_l_max 22
_diffrn_reflns_limit_l_min -20
_diffrn_reflns_number 31560
_diffrn_reflns_theta_full 25.00
_diffrn_reflns_theta_max 25.00
_diffrn_reflns_theta_min 2.20
_diffrn_standards_decay_% 0
_diffrn_standards_interval_count 0
_diffrn_standards_interval_time 0
_diffrn_standards_number 0
_exptl_absorpt_coefficient_mu 18.640
_exptl_absorpt_correction_T_max 0.2572
_exptl_absorpt_correction_T_min 0.2336
_exptl_absorpt_correction_type multi-scan
_exptl_crystal_colour Green
_exptl_crystal_density_diffrn 3.521
_exptl_crystal_density_method 'not measured'
_exptl_crystal_description Block
_exptl_crystal_F_000 6004
_exptl_crystal_size_max 0.11
_exptl_crystal_size_mid 0.10
_exptl_crystal_size_min 0.10
_refine_diff_density_max 3.499
_refine_diff_density_min -1.489
_refine_diff_density_rms 0.281
_refine_ls_extinction_method none
_refine_ls_goodness_of_fit_ref 0.885
_refine_ls_hydrogen_treatment constr
_refine_ls_matrix_type full
_refine_ls_number_parameters 955
_refine_ls_number_reflns 10866
_refine_ls_number_restraints 24
_refine_ls_restrained_S_all 0.886
_refine_ls_R_factor_all 0.0768
_refine_ls_R_factor_gt 0.0468
_refine_ls_shift/su_max 0.002
_refine_ls_shift/su_mean 0.000
_refine_ls_structure_factor_coef Fsqd
_refine_ls_weighting_details 'calc w=1/[\s^2^(Fo^2^)+(0.0312P)^2^+0.0000P] where P=(Fo^2^+2Fc^2^)/3'
_refine_ls_weighting_scheme calc
_refine_ls_wR_factor_gt 0.0921
_refine_ls_wR_factor_ref 0.1015
_reflns_number_gt 7143
_reflns_number_total 10866
_reflns_threshold_expression >2sigma(I)
_cod_data_source_file b717567a.txt
_cod_data_source_block njy2
_cod_depositor_comments
;
The following automatic conversions were performed:
'_symmetry_cell_setting' value 'Monoclinic' changed to 'monoclinic'
according to '/home/saulius/struct/CIF-dictionaries/cif_core.dic'
dictionary named 'cif_core.dic' version 2.4.1 from
2010-06-29.

'_exptl_absorpt_correction_type' value 'Multi-scan' changed
to 'multi-scan' according to
'/home/saulius/struct/CIF-dictionaries/cif_core.dic' dictionary named
'cif_core.dic' version 2.4.1 from 2010-06-29.

Automatic conversion script
Id: cif_fix_enum 1527 2010-12-29 10:47:43Z saulius 
;
_cod_original_cell_volume 6277.8(12)
_cod_original_sg_symbol_H-M P2(1)/n
_cod_database_code 7201870

loop_
_symmetry_equiv_pos_as_xyz
'x, y, z'
'-x+1/2, y+1/2, -z+1/2'
'-x, -y, -z'
'x-1/2, -y-1/2, z-1/2'

loop_
_atom_site_label
_atom_site_type_symbol
_atom_site_fract_x
_atom_site_fract_y
_atom_site_fract_z
_atom_site_U_iso_or_equiv
_atom_site_adp_type
_atom_site_occupancy
_atom_site_symmetry_multiplicity
_atom_site_calc_flag
_atom_site_refinement_flags
_atom_site_disorder_assembly
_atom_site_disorder_group
W1 W 1.00714(3) 1.11864(3) 0.29672(3) 0.03813(14) Uani 1 1 d . . .
W2 W 1.00355(3) 1.26570(3) 0.17952(3) 0.03858(14) Uani 1 1 d . . .
W3 W 0.80991(3) 1.16990(3) 0.19434(3) 0.03791(14) Uani 1 1 d . . .
W4 W 0.99018(3) 0.96774(3) 0.22160(3) 0.03459(13) Uani 1 1 d . . .
W5 W 1.15755(3) 1.05786(3) 0.19948(3) 0.03554(13) Uani 1 1 d . . .
W6 W 1.15667(3) 1.20601(3) 0.08684(3) 0.03438(13) Uani 1 1 d . . .
W7 W 0.98235(3) 1.24660(3) -0.00305(3) 0.03661(14) Uani 1 1 d . . .
W8 W 0.79617(3) 1.14789(3) 0.01357(3) 0.03583(13) Uani 1 1 d . . .
W9 W 0.78981(3) 1.01854(3) 0.12395(3) 0.03372(13) Uani 1 1 d . . .
Ge1 Ge 0.98113(7) 1.10347(6) 0.10085(6) 0.0294(3) Uani 1 1 d . . .
Cu1 Cu 0.92231(8) 1.02105(7) -0.04241(8) 0.0331(4) Uani 1 1 d . . .
Cu2 Cu 0.91953(8) 0.89516(7) 0.05777(8) 0.0315(4) Uani 1 1 d . . .
Cu3 Cu 1.23456(9) 1.06762(8) 0.03924(8) 0.0377(4) Uani 1 1 d . . .
Cu4 Cu 0.83479(10) 1.04109(8) 0.28916(9) 0.0460(4) Uani 1 1 d . . .
Cu5 Cu 1.28693(11) 1.08161(9) 0.34823(9) 0.0512(5) Uani 1 1 d . . .
O1 O 1.0025(6) 1.1417(4) 0.3832(5) 0.049(3) Uani 1 1 d . . .
O2 O 0.9965(5) 1.3315(5) 0.2321(5) 0.060(3) Uani 1 1 d . . .
O3 O 0.7503(5) 1.2066(5) 0.2537(5) 0.053(3) Uani 1 1 d . . .
O4 O 0.9753(5) 0.8988(4) 0.2725(5) 0.044(2) Uani 1 1 d . . .
O5 O 1.2565(5) 1.0421(4) 0.2313(4) 0.043(2) Uani 1 1 d . . .
O6 O 1.2557(5) 1.2342(4) 0.0842(5) 0.048(3) Uani 1 1 d . . .
O7 O 0.9655(5) 1.3115(4) -0.0614(5) 0.050(3) Uani 1 1 d . . .
O8 O 0.7194(5) 1.1770(4) -0.0419(5) 0.045(2) Uani 1 1 d . . .
O9 O 0.7106(5) 0.9666(5) 0.1441(5) 0.053(3) Uani 1 1 d . . .
O10 O 1.0296(4) 1.1984(3) 0.2495(3) 0.0160(16) Uani 1 1 d U . .
O11 O 0.8911(5) 1.2315(4) 0.1814(5) 0.050(2) Uani 1 1 d U . .
O12 O 0.8842(5) 1.1217(4) 0.2650(4) 0.039(2) Uani 1 1 d U . .
O13 O 0.9801(5) 1.0293(4) 0.3054(4) 0.033(2) Uani 1 1 d . . .
O14 O 1.1196(5) 1.0953(4) 0.2881(4) 0.045(2) Uani 1 1 d . . .
O15 O 1.1152(5) 1.2622(4) 0.1629(4) 0.038(2) Uani 1 1 d . . .
O16 O 0.9767(5) 1.2998(4) 0.0890(4) 0.036(2) Uani 1 1 d . . .
O17 O 0.7593(4) 1.1893(4) 0.1050(4) 0.039(2) Uani 1 1 d . . .
O18 O 0.7605(4) 1.0856(4) 0.1961(4) 0.032(2) Uani 1 1 d . . .
O19 O 1.1061(5) 0.9776(4) 0.2309(4) 0.036(2) Uani 1 1 d . . .
O20 O 1.1688(5) 1.1412(4) 0.1639(5) 0.044(2) Uani 1 1 d . . .
O21 O 1.1013(5) 1.2597(4) 0.0203(5) 0.042(2) Uani 1 1 d . . .
O22 O 0.8731(5) 1.2184(4) 0.0127(4) 0.039(2) Uani 1 1 d . . .
O23 O 0.7382(5) 1.0714(4) 0.0528(5) 0.042(2) Uani 1 1 d . . .
O24 O 0.8742(5) 0.9986(4) 0.2007(4) 0.039(2) Uani 1 1 d . . .
O25 O 0.9899(4) 0.9383(4) 0.1300(4) 0.038(2) Uani 1 1 d . . .
O26 O 1.1574(4) 1.0264(4) 0.1062(4) 0.037(2) Uani 1 1 d . . .
O27 O 1.1570(4) 1.1383(4) 0.0187(4) 0.034(2) Uani 1 1 d . . .
O28 O 1.0107(5) 1.1809(4) -0.0609(4) 0.041(2) Uani 1 1 d . . .
O29 O 0.8518(4) 1.0975(4) -0.0429(4) 0.038(2) Uani 1 1 d . . .
O30 O 0.8465(5) 0.9715(4) 0.0578(4) 0.034(2) Uani 1 1 d . . .
O31 O 1.0231(5) 1.0696(4) 0.1822(4) 0.038(2) Uani 1 1 d . . .
O32 O 1.0196(5) 1.1820(4) 0.0934(4) 0.030(2) Uani 1 1 d . . .
O33 O 0.8758(5) 1.1067(4) 0.1081(4) 0.031(2) Uani 1 1 d . . .
O34 O 1.0069(4) 1.0552(4) 0.0287(4) 0.032(2) Uani 1 1 d . . .
N1 N 1.3255(6) 1.1161(5) -0.0059(6) 0.045(3) Uani 1 1 d . . .
N2 N 1.3275(6) 1.0143(5) 0.0788(6) 0.044(3) Uani 1 1 d . . .
N3 N 0.7787(6) 0.9605(5) 0.3162(6) 0.043(3) Uani 1 1 d . . .
N4 N 0.7711(7) 1.0779(6) 0.3683(6) 0.052(3) Uani 1 1 d . . .
N5 N 1.4100(7) 1.0664(7) 0.3217(6) 0.059(4) Uani 1 1 d . . .
N6 N 1.3095(7) 1.1692(6) 0.3115(6) 0.052(3) Uani 1 1 d . . .
N7 N 1.2170(7) 1.1072(6) 0.4320(6) 0.050(3) Uani 1 1 d . . .
N8 N 1.2497(7) 0.9953(6) 0.3734(6) 0.055(3) Uani 1 1 d . . .
C1 C 1.3208(9) 1.1663(8) -0.0538(9) 0.070(5) Uani 1 1 d . . .
H1A H 1.2702 1.1796 -0.0732 0.084 Uiso 1 1 calc R . .
C2 C 1.3908(9) 1.1969(8) -0.0729(9) 0.076(5) Uani 1 1 d . . .
H2A H 1.3867 1.2289 -0.1080 0.091 Uiso 1 1 calc R . .
C3 C 1.4665(10) 1.1826(9) -0.0431(10) 0.080(6) Uani 1 1 d . . .
H3A H 1.5125 1.2067 -0.0536 0.097 Uiso 1 1 calc R . .
C4 C 1.4716(8) 1.1284(9) 0.0056(8) 0.061(5) Uani 1 1 d . . .
C5 C 1.3987(7) 1.0980(7) 0.0226(7) 0.040(3) Uani 1 1 d U . .
C6 C 1.5457(9) 1.1051(8) 0.0380(10) 0.071(5) Uani 1 1 d . . .
H6A H 1.5943 1.1269 0.0302 0.085 Uiso 1 1 calc R . .
C7 C 1.5474(9) 1.0524(9) 0.0797(10) 0.079(6) Uani 1 1 d . . .
H7A H 1.5971 1.0382 0.1002 0.094 Uiso 1 1 calc R . .
C8 C 1.4753(8) 1.0183(8) 0.0929(7) 0.053(4) Uani 1 1 d . . .
C9 C 1.4016(7) 1.0422(7) 0.0676(7) 0.045(4) Uani 1 1 d . . .
C10 C 1.4715(8) 0.9632(9) 0.1345(8) 0.061(5) Uani 1 1 d . . .
H10A H 1.5193 0.9474 0.1570 0.073 Uiso 1 1 calc R . .
C11 C 1.3982(9) 0.9307(9) 0.1439(8) 0.074(5) Uani 1 1 d . . .
H11A H 1.3968 0.8913 0.1678 0.089 Uiso 1 1 calc R . .
C12 C 1.3271(10) 0.9598(7) 0.1159(8) 0.057(4) Uani 1 1 d . . .
H12A H 1.2770 0.9401 0.1236 0.068 Uiso 1 1 calc R . .
C13 C 0.7855(8) 0.9028(7) 0.2910(8) 0.052(4) Uani 1 1 d . . .
H13A H 0.8202 0.8959 0.2532 0.062 Uiso 1 1 calc R . .
C14 C 0.7424(10) 0.8494(7) 0.3183(9) 0.071(5) Uani 1 1 d . . .
H14A H 0.7491 0.8084 0.2990 0.086 Uiso 1 1 calc R . .
C15 C 0.6902(9) 0.8590(7) 0.3742(8) 0.059(4) Uani 1 1 d . . .
H15A H 0.6626 0.8246 0.3944 0.071 Uiso 1 1 calc R . .
C16 C 0.6801(7) 0.9223(6) 0.3995(7) 0.041(4) Uani 1 1 d . . .
C17 C 0.7259(7) 0.9702(7) 0.3713(7) 0.043(4) Uani 1 1 d . . .
C18 C 0.6245(8) 0.9360(7) 0.4589(7) 0.049(4) Uani 1 1 d . . .
H18A H 0.5960 0.9034 0.4815 0.059 Uiso 1 1 calc R . .
C19 C 0.6173(8) 0.9997(8) 0.4786(7) 0.054(4) Uani 1 1 d . . .
H19A H 0.5782 1.0108 0.5115 0.065 Uiso 1 1 calc R . .
C20 C 0.6656(8) 1.0478(7) 0.4516(7) 0.044(4) Uani 1 1 d . . .
C21 C 0.7208(8) 1.0337(7) 0.3983(7) 0.046(4) Uani 1 1 d . . .
C22 C 0.6622(9) 1.1143(8) 0.4723(8) 0.062(5) Uani 1 1 d . . .
H22A H 0.6267 1.1278 0.5072 0.074 Uiso 1 1 calc R . .
C23 C 0.7130(9) 1.1584(9) 0.4392(8) 0.071(5) Uani 1 1 d . . .
H23A H 0.7104 1.2020 0.4511 0.085 Uiso 1 1 calc R . .
C24 C 0.7672(9) 1.1378(7) 0.3887(7) 0.055(4) Uani 1 1 d . . .
H24A H 0.8020 1.1677 0.3686 0.066 Uiso 1 1 calc R . .
C25 C 1.4546(9) 1.0098(8) 0.3243(8) 0.061(5) Uani 1 1 d . . .
H25A H 1.4326 0.9717 0.3416 0.073 Uiso 1 1 calc R . .
C26 C 1.5319(9) 1.0123(9) 0.3003(8) 0.071(5) Uani 1 1 d . . .
H26A H 1.5641 0.9754 0.3056 0.085 Uiso 1 1 calc R . .
C27 C 1.5659(10) 1.0647(11) 0.2692(9) 0.087(7) Uani 1 1 d . . .
H27A H 1.6180 1.0624 0.2509 0.105 Uiso 1 1 calc R . .
C28 C 1.5209(9) 1.1228(8) 0.2650(9) 0.063(5) Uani 1 1 d . . .
C29 C 1.4393(8) 1.1207(8) 0.2931(7) 0.051(4) Uani 1 1 d . . .
C30 C 1.5495(11) 1.1829(11) 0.2422(11) 0.093(7) Uani 1 1 d . . .
H30A H 1.6027 1.1869 0.2266 0.112 Uiso 1 1 calc R . .
C31 C 1.5010(11) 1.2339(12) 0.2430(11) 0.106(8) Uani 1 1 d . . .
H31A H 1.5215 1.2725 0.2256 0.128 Uiso 1 1 calc R . .
C32 C 1.4182(10) 1.2344(9) 0.2688(9) 0.073(5) Uani 1 1 d . . .
C33 C 1.3875(9) 1.1752(7) 0.2907(8) 0.053(4) Uani 1 1 d . . .
C34 C 1.3687(11) 1.2906(10) 0.2691(11) 0.090(6) Uani 1 1 d . . .
H34A H 1.3882 1.3312 0.2571 0.108 Uiso 1 1 calc R . .
C35 C 1.2895(11) 1.2801(8) 0.2885(10) 0.082(6) Uani 1 1 d . . .
H35A H 1.2541 1.3153 0.2887 0.099 Uiso 1 1 calc R . .
C36 C 1.2586(11) 1.2197(9) 0.3081(9) 0.071(5) Uani 1 1 d . . .
H36A H 1.2037 1.2149 0.3185 0.085 Uiso 1 1 calc R . .
C37 C 1.2082(8) 1.1653(8) 0.4636(7) 0.053(4) Uani 1 1 d . . .
H37A H 1.2376 1.2006 0.4480 0.063 Uiso 1 1 calc R . .
C38 C 1.1545(11) 1.1721(10) 0.5201(8) 0.077(6) Uani 1 1 d . . .
H38A H 1.1477 1.2123 0.5413 0.093 Uiso 1 1 calc R . .
C39 C 1.1138(11) 1.1221(12) 0.5433(10) 0.090(7) Uani 1 1 d . . .
H39A H 1.0779 1.1276 0.5805 0.108 Uiso 1 1 calc R . .
C40 C 1.1227(9) 1.0635(9) 0.5148(7) 0.059(5) Uani 1 1 d . . .
C41 C 1.1771(8) 1.0567(8) 0.4579(7) 0.050(4) Uani 1 1 d . . .
C42 C 1.0868(9) 1.0039(11) 0.5383(9) 0.087(7) Uani 1 1 d . . .
H42A H 1.0514 1.0058 0.5763 0.105 Uiso 1 1 calc R . .
C43 C 1.1010(11) 0.9448(10) 0.5085(9) 0.082(6) Uani 1 1 d . . .
H43A H 1.0784 0.9079 0.5281 0.098 Uiso 1 1 calc R . .
C44 C 1.1493(11) 0.9400(9) 0.4492(9) 0.075(5) Uani 1 1 d . . .
C45 C 1.1924(9) 0.9977(7) 0.4256(7) 0.050(4) Uani 1 1 d . . .
C46 C 1.1746(11) 0.8831(8) 0.4128(10) 0.082(6) Uani 1 1 d . . .
H46A H 1.1492 0.8444 0.4239 0.098 Uiso 1 1 calc R . .
C47 C 1.2316(12) 0.8818(8) 0.3643(9) 0.075(6) Uani 1 1 d . . .
H47A H 1.2500 0.8430 0.3457 0.090 Uiso 1 1 calc R . .
C48 C 1.2628(12) 0.9397(8) 0.3425(8) 0.078(6) Uani 1 1 d . . .
H48A H 1.2958 0.9394 0.3028 0.093 Uiso 1 1 calc R . .
O1W O 0.8458(7) 0.8014(6) 0.1559(7) 0.094(4) Uani 1 1 d . . .

loop_
_atom_site_aniso_label
_atom_site_aniso_U_11
_atom_site_aniso_U_22
_atom_site_aniso_U_33
_atom_site_aniso_U_23
_atom_site_aniso_U_13
_atom_site_aniso_U_12
W1 0.0400(3) 0.0367(3) 0.0379(3) -0.0004(2) 0.0048(2) -0.0024(2)
W2 0.0383(3) 0.0329(3) 0.0449(3) -0.0018(3) 0.0066(2) -0.0029(2)
W3 0.0343(3) 0.0324(3) 0.0477(3) -0.0013(3) 0.0101(2) 0.0008(2)
W4 0.0376(3) 0.0309(3) 0.0356(3) 0.0012(2) 0.0050(2) 0.0000(2)
W5 0.0304(3) 0.0387(3) 0.0374(3) 0.0015(2) 0.0005(2) -0.0029(2)
W6 0.0292(3) 0.0321(3) 0.0420(3) -0.0006(2) 0.0029(2) -0.0035(2)
W7 0.0374(3) 0.0306(3) 0.0422(3) 0.0037(2) 0.0060(2) -0.0002(2)
W8 0.0261(2) 0.0343(3) 0.0473(3) 0.0021(3) 0.0037(2) 0.0026(2)
W9 0.0271(2) 0.0319(3) 0.0426(3) -0.0002(2) 0.0062(2) 0.0001(2)
Ge1 0.0278(6) 0.0274(7) 0.0335(7) 0.0002(6) 0.0047(5) 0.0008(5)
Cu1 0.0276(7) 0.0332(8) 0.0386(8) -0.0016(7) 0.0020(6) 0.0018(7)
Cu2 0.0258(7) 0.0284(8) 0.0402(8) -0.0020(7) 0.0018(6) 0.0008(6)
Cu3 0.0264(7) 0.0396(9) 0.0472(9) 0.0041(8) 0.0024(7) 0.0004(7)
Cu4 0.0484(9) 0.0383(10) 0.0523(10) -0.0024(8) 0.0144(8) -0.0015(8)
Cu5 0.0564(10) 0.0451(11) 0.0524(10) 0.0052(9) 0.0069(8) -0.0047(9)
O1 0.060(6) 0.042(6) 0.045(5) 0.016(5) 0.005(4) 0.003(5)
O2 0.042(5) 0.073(7) 0.066(6) 0.003(6) -0.010(5) -0.005(5)
O3 0.046(5) 0.055(6) 0.060(6) 0.004(5) 0.014(5) 0.002(5)
O4 0.037(5) 0.027(5) 0.067(6) 0.001(4) 0.002(4) 0.005(4)
O5 0.037(5) 0.055(6) 0.035(5) -0.003(4) -0.003(4) 0.006(4)
O6 0.034(5) 0.040(5) 0.069(6) -0.018(5) 0.007(4) -0.012(4)
O7 0.046(5) 0.034(5) 0.069(6) -0.004(5) -0.001(5) -0.006(4)
O8 0.034(5) 0.035(5) 0.065(6) 0.017(5) 0.000(4) 0.008(4)
O9 0.056(6) 0.054(6) 0.050(5) 0.011(5) 0.024(4) -0.008(5)
O10 0.026(3) 0.007(3) 0.015(3) -0.001(3) 0.001(3) 0.005(3)
O11 0.054(5) 0.037(5) 0.062(5) -0.006(4) 0.032(4) -0.008(4)
O12 0.058(4) 0.045(4) 0.016(4) -0.004(3) 0.003(3) 0.036(4)
O13 0.048(5) 0.030(5) 0.022(4) -0.003(4) 0.004(4) 0.006(4)
O14 0.034(5) 0.054(6) 0.046(5) 0.006(5) -0.003(4) -0.005(4)
O15 0.039(5) 0.037(5) 0.040(5) -0.003(4) 0.006(4) -0.012(4)
O16 0.045(5) 0.025(5) 0.038(5) -0.014(4) 0.013(4) -0.009(4)
O17 0.025(4) 0.046(5) 0.046(5) 0.004(4) 0.005(4) 0.013(4)
O18 0.031(4) 0.034(5) 0.031(4) -0.011(4) 0.004(3) -0.008(4)
O19 0.038(5) 0.024(4) 0.045(5) 0.002(4) 0.004(4) 0.001(4)
O20 0.034(5) 0.038(5) 0.060(6) -0.004(5) 0.000(4) 0.001(4)
O21 0.027(4) 0.026(5) 0.073(6) 0.004(5) -0.006(4) -0.001(4)
O22 0.040(5) 0.026(5) 0.052(5) -0.006(4) 0.009(4) -0.006(4)
O23 0.032(4) 0.037(5) 0.058(6) 0.005(4) 0.012(4) 0.005(4)
O24 0.037(5) 0.044(5) 0.035(5) -0.005(4) 0.002(4) -0.005(4)
O25 0.019(4) 0.043(5) 0.051(5) 0.019(4) 0.001(4) -0.001(4)
O26 0.020(4) 0.041(5) 0.050(5) 0.005(4) 0.001(4) 0.007(4)
O27 0.028(4) 0.033(5) 0.041(5) 0.003(4) 0.003(4) 0.004(4)
O28 0.031(4) 0.037(5) 0.054(5) -0.004(4) 0.009(4) 0.003(4)
O29 0.021(4) 0.050(6) 0.043(5) 0.013(4) 0.002(4) -0.003(4)
O30 0.042(5) 0.037(5) 0.021(4) 0.001(4) 0.000(3) 0.011(4)
O31 0.044(5) 0.023(5) 0.047(5) -0.005(4) -0.004(4) 0.004(4)
O32 0.041(4) 0.022(4) 0.029(4) 0.009(4) 0.011(4) 0.000(4)
O33 0.035(4) 0.028(5) 0.030(4) 0.002(4) -0.007(4) 0.000(4)
O34 0.030(4) 0.031(5) 0.035(4) 0.019(4) 0.004(3) 0.004(4)
N1 0.038(6) 0.041(7) 0.056(7) -0.001(6) 0.013(5) 0.007(5)
N2 0.039(6) 0.046(7) 0.046(6) -0.011(6) -0.003(5) -0.006(5)
N3 0.047(6) 0.037(7) 0.047(6) -0.003(5) 0.011(5) -0.004(5)
N4 0.063(7) 0.040(7) 0.054(7) 0.009(6) 0.008(6) 0.006(6)
N5 0.057(7) 0.072(9) 0.049(7) -0.018(7) -0.007(6) -0.001(7)
N6 0.058(7) 0.046(8) 0.052(7) 0.003(6) -0.004(6) -0.007(6)
N7 0.055(7) 0.043(7) 0.053(7) 0.006(6) -0.007(6) -0.009(6)
N8 0.068(8) 0.047(8) 0.051(7) 0.002(6) 0.011(6) -0.009(6)
C1 0.052(9) 0.055(10) 0.105(13) 0.034(9) 0.020(9) 0.021(8)
C2 0.061(10) 0.067(11) 0.100(13) 0.031(10) 0.014(9) -0.026(9)
C3 0.049(9) 0.082(13) 0.111(14) -0.011(12) 0.025(10) -0.014(9)
C4 0.035(8) 0.086(13) 0.063(10) 0.000(9) 0.017(7) -0.002(8)
C5 0.026(5) 0.046(6) 0.048(6) 0.002(5) 0.000(5) 0.003(5)
C6 0.029(7) 0.070(12) 0.113(14) -0.017(11) 0.003(8) -0.021(8)
C7 0.034(8) 0.096(14) 0.106(14) -0.034(12) 0.002(9) 0.013(9)
C8 0.028(7) 0.085(12) 0.046(8) -0.009(8) -0.006(6) 0.005(7)
C9 0.029(7) 0.064(10) 0.042(7) -0.021(7) 0.005(6) -0.006(7)
C10 0.020(7) 0.096(13) 0.066(10) -0.019(10) -0.013(7) 0.017(8)
C11 0.063(10) 0.097(13) 0.062(10) 0.000(10) -0.001(8) 0.047(10)
C12 0.071(10) 0.025(8) 0.076(10) 0.001(8) 0.015(8) 0.006(7)
C13 0.053(8) 0.050(9) 0.053(9) -0.024(7) 0.008(7) 0.006(7)
C14 0.089(12) 0.021(8) 0.105(13) 0.009(9) 0.016(10) 0.000(8)
C15 0.058(8) 0.040(9) 0.083(10) -0.011(8) 0.038(8) -0.023(7)
C16 0.026(6) 0.038(8) 0.058(9) 0.005(7) 0.000(6) 0.000(6)
C17 0.029(7) 0.046(8) 0.054(8) 0.010(7) 0.005(6) 0.006(6)
C18 0.056(9) 0.040(8) 0.050(9) 0.003(7) -0.006(7) -0.003(7)
C19 0.043(8) 0.080(11) 0.038(8) 0.026(8) -0.005(6) -0.021(8)
C20 0.037(7) 0.046(8) 0.049(8) -0.017(7) -0.003(6) -0.009(6)
C21 0.048(8) 0.042(8) 0.049(8) -0.013(7) 0.004(7) -0.012(7)
C22 0.057(9) 0.072(11) 0.056(9) -0.009(9) 0.019(7) 0.002(9)
C23 0.060(10) 0.083(13) 0.070(11) -0.005(10) 0.015(8) -0.006(9)
C24 0.070(10) 0.043(9) 0.053(9) -0.012(7) 0.015(8) 0.000(8)
C25 0.059(9) 0.059(11) 0.065(10) -0.007(9) 0.000(8) -0.012(8)
C26 0.054(9) 0.098(13) 0.061(10) 0.004(10) -0.008(8) 0.045(9)
C27 0.042(9) 0.17(2) 0.054(10) -0.027(12) 0.001(8) 0.008(12)
C28 0.037(8) 0.072(11) 0.078(11) 0.004(9) -0.014(8) -0.011(8)
C29 0.048(8) 0.069(10) 0.035(7) 0.013(7) -0.006(6) -0.032(8)
C30 0.050(10) 0.116(17) 0.113(15) 0.012(14) 0.001(10) -0.027(11)
C31 0.075(12) 0.127(19) 0.119(16) 0.004(14) 0.032(12) -0.055(13)
C32 0.065(10) 0.081(13) 0.071(11) 0.004(10) -0.015(9) -0.017(10)
C33 0.044(8) 0.049(9) 0.065(10) 0.010(8) -0.011(7) -0.010(7)
C34 0.084(13) 0.066(13) 0.118(16) 0.021(12) -0.010(12) -0.009(11)
C35 0.083(12) 0.033(9) 0.131(16) 0.005(10) 0.023(12) 0.004(9)
C36 0.080(11) 0.064(12) 0.068(11) -0.006(9) -0.001(9) -0.001(10)
C37 0.045(8) 0.073(11) 0.040(8) 0.009(8) -0.003(7) -0.002(8)
C38 0.104(14) 0.084(13) 0.042(9) -0.013(9) -0.014(9) 0.028(11)
C39 0.064(11) 0.135(19) 0.072(12) 0.013(13) 0.021(9) 0.028(12)
C40 0.044(8) 0.102(14) 0.030(8) 0.012(9) -0.005(6) 0.005(9)
C41 0.045(8) 0.077(11) 0.027(7) -0.002(7) -0.002(6) -0.005(8)
C42 0.039(9) 0.153(19) 0.069(11) 0.057(12) -0.001(8) 0.004(11)
C43 0.094(14) 0.098(16) 0.053(11) 0.016(11) -0.011(10) -0.009(12)
C44 0.087(12) 0.081(13) 0.055(10) 0.018(10) -0.029(9) -0.009(10)
C45 0.065(9) 0.040(9) 0.046(8) -0.001(7) -0.006(7) -0.008(7)
C46 0.090(12) 0.040(9) 0.113(15) 0.027(10) -0.014(11) -0.031(9)
C47 0.119(15) 0.032(9) 0.076(12) -0.006(9) 0.018(11) -0.009(10)
C48 0.137(16) 0.047(10) 0.049(10) -0.016(8) -0.008(10) -0.006(11)
O1W 0.091(9) 0.079(9) 0.113(10) -0.001(8) 0.015(8) 0.018(7)

loop_
_atom_type_symbol
_atom_type_description
_atom_type_scat_dispersion_real
_atom_type_scat_dispersion_imag
_atom_type_scat_source
C C 0.0033 0.0016 'International Tables Vol C Tables 4.2.6.8 and 6.1.1.4'
H H 0.0000 0.0000 'International Tables Vol C Tables 4.2.6.8 and 6.1.1.4'
N N 0.0061 0.0033 'International Tables Vol C Tables 4.2.6.8 and 6.1.1.4'
O O 0.0106 0.0060 'International Tables Vol C Tables 4.2.6.8 and 6.1.1.4'
Cu Cu 0.3201 1.2651 'International Tables Vol C Tables 4.2.6.8 and 6.1.1.4'
W W -0.8490 6.8722 'International Tables Vol C Tables 4.2.6.8 and 6.1.1.4'
Ge Ge 0.1547 1.8001 'International Tables Vol C Tables 4.2.6.8 and 6.1.1.4'

loop_
_geom_angle_atom_site_label_1
_geom_angle_atom_site_label_2
_geom_angle_atom_site_label_3
_geom_angle
_geom_angle_site_symmetry_1
_geom_angle_site_symmetry_3
_geom_angle_publ_flag
O1 W1 O13 100.1(4) . . ?
O1 W1 O14 103.4(4) . . ?
O13 W1 O14 89.3(4) . . ?
O1 W1 O10 102.0(4) . . ?
O13 W1 O10 157.6(3) . . ?
O14 W1 O10 88.7(3) . . ?
O1 W1 O12 100.5(4) . . ?
O13 W1 O12 80.1(3) . . ?
O14 W1 O12 155.2(3) . . ?
O10 W1 O12 92.6(3) . . ?
O1 W1 O31 170.4(4) . . ?
O13 W1 O31 72.3(3) . . ?
O14 W1 O31 71.2(3) . . ?
O10 W1 O31 86.0(3) . . ?
O12 W1 O31 84.2(3) . . ?
O2 W2 O16 101.4(4) . . ?
O2 W2 O15 102.6(4) . . ?
O16 W2 O15 93.6(3) . . ?
O2 W2 O10 102.2(4) . . ?
O16 W2 O10 156.3(3) . . ?
O15 W2 O10 83.8(3) . . ?
O2 W2 O11 101.3(4) . . ?
O16 W2 O11 88.1(4) . . ?
O15 W2 O11 155.3(4) . . ?
O10 W2 O11 84.8(3) . . ?
O2 W2 O32 172.5(4) . . ?
O16 W2 O32 72.4(3) . . ?
O15 W2 O32 74.1(3) . . ?
O10 W2 O32 84.2(3) . . ?
O11 W2 O32 83.0(3) . . ?
O3 W3 O11 102.0(4) . . ?
O3 W3 O17 103.7(4) . . ?
O11 W3 O17 91.7(4) . . ?
O3 W3 O18 98.4(4) . . ?
O11 W3 O18 157.7(3) . . ?
O17 W3 O18 92.3(3) . . ?
O3 W3 O12 98.4(4) . . ?
O11 W3 O12 90.6(4) . . ?
O17 W3 O12 156.7(3) . . ?
O18 W3 O12 77.4(3) . . ?
O3 W3 O33 170.8(4) . . ?
O11 W3 O33 86.9(3) . . ?
O17 W3 O33 73.5(3) . . ?
O18 W3 O33 73.2(3) . . ?
O12 W3 O33 83.5(3) . . ?
O4 W4 O25 103.9(4) . . ?
O4 W4 O19 101.5(4) . . ?
O25 W4 O19 95.0(3) . . ?
O4 W4 O24 102.4(4) . . ?
O25 W4 O24 87.6(3) . . ?
O19 W4 O24 154.6(3) . . ?
O4 W4 O13 94.7(4) . . ?
O25 W4 O13 159.9(3) . . ?
O19 W4 O13 88.5(3) . . ?
O24 W4 O13 81.0(3) . . ?
O4 W4 O31 165.1(3) . . ?
O25 W4 O31 90.1(3) . . ?
O19 W4 O31 71.8(3) . . ?
O24 W4 O31 83.0(3) . . ?
O13 W4 O31 72.2(3) . . ?
O5 W5 O26 102.7(3) . . ?
O5 W5 O20 101.1(4) . . ?
O26 W5 O20 89.5(4) . . ?
O5 W5 O14 96.4(4) . . ?
O26 W5 O14 160.8(3) . . ?
O20 W5 O14 88.2(4) . . ?
O5 W5 O19 98.2(4) . . ?
O26 W5 O19 89.7(3) . . ?
O20 W5 O19 160.4(3) . . ?
O14 W5 O19 86.1(3) . . ?
O5 W5 O31 167.3(3) . . ?
O26 W5 O31 86.5(3) . . ?
O20 W5 O31 87.6(3) . . ?
O14 W5 O31 74.4(3) . . ?
O19 W5 O31 72.8(3) . . ?
O6 W6 O21 102.1(4) . . ?
O6 W6 O27 101.8(4) . . ?
O21 W6 O27 90.8(4) . . ?
O6 W6 O20 100.6(4) . . ?
O21 W6 O20 156.9(3) . . ?
O27 W6 O20 88.7(3) . . ?
O6 W6 O15 99.8(4) . . ?
O21 W6 O15 87.2(4) . . ?
O27 W6 O15 158.2(3) . . ?
O20 W6 O15 84.8(3) . . ?
O6 W6 O32 172.5(3) . . ?
O21 W6 O32 73.6(3) . . ?
O27 W6 O32 84.5(3) . . ?
O20 W6 O32 83.3(3) . . ?
O15 W6 O32 74.2(3) . . ?
O7 W7 O28 104.4(4) . . ?
O7 W7 O22 101.9(4) . . ?
O28 W7 O22 97.1(3) . . ?
O7 W7 O21 99.1(4) . . ?
O28 W7 O21 87.8(3) . . ?
O22 W7 O21 156.5(4) . . ?
O7 W7 O16 95.3(4) . . ?
O28 W7 O16 158.1(4) . . ?
O22 W7 O16 87.9(3) . . ?
O21 W7 O16 79.6(3) . . ?
O7 W7 O32 164.8(4) . . ?
O28 W7 O32 87.6(3) . . ?
O22 W7 O32 85.6(3) . . ?
O21 W7 O32 71.6(3) . . ?
O16 W7 O32 71.4(3) . . ?
O8 W8 O29 103.6(4) . . ?
O8 W8 O22 101.0(4) . . ?
O29 W8 O22 95.3(4) . . ?
O8 W8 O23 98.8(4) . . ?
O29 W8 O23 90.5(4) . . ?
O22 W8 O23 157.3(4) . . ?
O8 W8 O17 96.9(4) . . ?
O29 W8 O17 159.1(3) . . ?
O22 W8 O17 84.3(3) . . ?
O23 W8 O17 82.5(3) . . ?
O8 W8 O33 166.3(3) . . ?
O29 W8 O33 86.8(3) . . ?
O22 W8 O33 86.5(3) . . ?
O23 W8 O33 72.0(3) . . ?
O17 W8 O33 72.2(3) . . ?
O9 W9 O30 102.4(4) . . ?
O9 W9 O23 101.2(4) . . ?
O30 W9 O23 93.6(3) . . ?
O9 W9 O24 102.6(4) . . ?
O30 W9 O24 90.9(3) . . ?
O23 W9 O24 154.2(4) . . ?
O9 W9 O18 94.9(4) . . ?
O30 W9 O18 162.1(3) . . ?
O23 W9 O18 87.3(3) . . ?
O24 W9 O18 80.9(3) . . ?
O9 W9 O33 166.3(4) . . ?
O30 W9 O33 90.5(3) . . ?
O23 W9 O33 73.3(3) . . ?
O24 W9 O33 81.3(3) . . ?
O18 W9 O33 72.6(3) . . ?
O33 Ge1 O34 110.8(4) . . ?
O33 Ge1 O32 109.3(4) . . ?
O34 Ge1 O32 112.0(3) . . ?
O33 Ge1 O31 107.4(4) . . ?
O34 Ge1 O31 109.3(4) . . ?
O32 Ge1 O31 107.8(4) . . ?
O29 Cu1 O34 172.9(3) . 3_775 ?
O29 Cu1 O26 91.5(3) . 3_775 ?
O34 Cu1 O26 92.7(3) 3_775 3_775 ?
O29 Cu1 O34 96.2(3) . . ?
O34 Cu1 O34 79.2(4) 3_775 . ?
O26 Cu1 O34 170.9(3) 3_775 . ?
O29 Cu1 O25 94.7(3) . 3_775 ?
O34 Cu1 O25 90.3(3) 3_775 3_775 ?
O26 Cu1 O25 99.6(3) 3_775 3_775 ?
O34 Cu1 O25 84.6(3) . 3_775 ?
O29 Cu1 Cu1 135.1(2) . 3_775 ?
O34 Cu1 Cu1 40.0(2) 3_775 3_775 ?
O26 Cu1 Cu1 132.6(2) 3_775 3_775 ?
O34 Cu1 Cu1 39.2(2) . 3_775 ?
O25 Cu1 Cu1 86.68(19) 3_775 3_775 ?
O28 Cu2 O25 91.3(3) 3_775 . ?
O28 Cu2 O27 95.2(3) 3_775 3_775 ?
O25 Cu2 O27 173.1(3) . 3_775 ?
O28 Cu2 O30 177.8(3) 3_775 . ?
O25 Cu2 O30 88.4(3) . . ?
O27 Cu2 O30 85.2(3) 3_775 . ?
O28 Cu2 O34 93.6(3) 3_775 3_775 ?
O25 Cu2 O34 88.0(3) . 3_775 ?
O27 Cu2 O34 89.3(3) 3_775 3_775 ?
O30 Cu2 O34 88.6(3) . 3_775 ?
O27 Cu3 N2 163.8(4) . . ?
O27 Cu3 O26 91.2(3) . . ?
N2 Cu3 O26 91.4(4) . . ?
O27 Cu3 N1 91.6(4) . . ?
N2 Cu3 N1 82.3(4) . . ?
O26 Cu3 N1 166.3(4) . . ?
O27 Cu3 O30 76.5(3) . 3_775 ?
N2 Cu3 O30 119.5(4) . 3_775 ?
O26 Cu3 O30 88.8(3) . 3_775 ?
N1 Cu3 O30 104.9(4) . 3_775 ?
O12 Cu4 N3 176.9(4) . . ?
O12 Cu4 N4 94.4(4) . . ?
N3 Cu4 N4 82.8(5) . . ?
O12 Cu4 O24 92.2(3) . . ?
N3 Cu4 O24 90.3(4) . . ?
N4 Cu4 O24 167.2(4) . . ?
O12 Cu4 O18 71.6(3) . . ?
N3 Cu4 O18 107.3(4) . . ?
N4 Cu4 O18 97.3(4) . . ?
O24 Cu4 O18 74.5(3) . . ?
O12 Cu4 O13 72.1(3) . . ?
N3 Cu4 O13 110.4(4) . . ?
N4 Cu4 O13 119.5(4) . . ?
O24 Cu4 O13 73.0(3) . . ?
O18 Cu4 O13 129.4(3) . . ?
N8 Cu5 N6 170.8(5) . . ?
N8 Cu5 N7 82.3(5) . . ?
N6 Cu5 N7 98.2(5) . . ?
N8 Cu5 N5 103.1(5) . . ?
N6 Cu5 N5 82.2(5) . . ?
N7 Cu5 N5 141.8(4) . . ?
N8 Cu5 O5 81.1(4) . . ?
N6 Cu5 O5 92.1(4) . . ?
N7 Cu5 O5 133.6(4) . . ?
N5 Cu5 O5 84.3(4) . . ?
W5 O5 Cu5 114.1(4) . . ?
W1 O10 W2 152.4(4) . . ?
W3 O11 W2 156.6(5) . . ?
Cu4 O12 W3 109.6(4) . . ?
Cu4 O12 W1 108.6(4) . . ?
W3 O12 W1 138.7(4) . . ?
W1 O13 W4 121.3(4) . . ?
W1 O13 Cu4 97.0(3) . . ?
W4 O13 Cu4 94.5(3) . . ?
W1 O14 W5 120.8(4) . . ?
W2 O15 W6 120.5(4) . . ?
W2 O16 W7 122.3(4) . . ?
W3 O17 W8 121.3(4) . . ?
W3 O18 W9 120.5(4) . . ?
W3 O18 Cu4 99.8(3) . . ?
W9 O18 Cu4 95.3(3) . . ?
W4 O19 W5 119.9(4) . . ?
W5 O20 W6 152.0(5) . . ?
W6 O21 W7 120.3(4) . . ?
W7 O22 W8 147.8(5) . . ?
W9 O23 W8 120.6(4) . . ?
W9 O24 Cu4 105.2(4) . . ?
W9 O24 W4 145.2(4) . . ?
Cu4 O24 W4 108.2(4) . . ?
W4 O25 Cu2 141.5(4) . . ?
W4 O25 Cu1 123.2(4) . 3_775 ?
Cu2 O25 Cu1 92.7(3) . 3_775 ?
W5 O26 Cu1 135.2(4) . 3_775 ?
W5 O26 Cu3 117.1(4) . . ?
Cu1 O26 Cu3 104.8(4) 3_775 . ?
W6 O27 Cu3 116.3(4) . . ?
W6 O27 Cu2 136.2(4) . 3_775 ?
Cu3 O27 Cu2 105.2(4) . 3_775 ?
W7 O28 Cu2 139.2(5) . 3_775 ?
W8 O29 Cu1 142.7(5) . . ?
W9 O30 Cu2 137.8(4) . . ?
W9 O30 Cu3 114.3(4) . 3_775 ?
Cu2 O30 Cu3 92.6(3) . 3_775 ?
Ge1 O31 W5 120.8(4) . . ?
Ge1 O31 W4 122.9(4) . . ?
W5 O31 W4 95.5(3) . . ?
Ge1 O31 W1 122.6(4) . . ?
W5 O31 W1 93.5(3) . . ?
W4 O31 W1 94.1(3) . . ?
Ge1 O32 W7 121.2(4) . . ?
Ge1 O32 W6 123.9(4) . . ?
W7 O32 W6 93.5(3) . . ?
Ge1 O32 W2 125.0(4) . . ?
W7 O32 W2 93.8(3) . . ?
W6 O32 W2 90.7(3) . . ?
Ge1 O33 W8 119.1(4) . . ?
Ge1 O33 W9 125.8(4) . . ?
W8 O33 W9 93.5(3) . . ?
Ge1 O33 W3 123.8(4) . . ?
W8 O33 W3 93.0(3) . . ?
W9 O33 W3 93.2(3) . . ?
Ge1 O34 Cu1 121.5(4) . 3_775 ?
Ge1 O34 Cu1 122.0(4) . . ?
Cu1 O34 Cu1 100.8(4) 3_775 . ?
Ge1 O34 Cu2 115.7(4) . 3_775 ?
Cu1 O34 Cu2 97.4(3) 3_775 3_775 ?
Cu1 O34 Cu2 93.7(3) . 3_775 ?
C5 N1 C1 119.7(12) . . ?
C5 N1 Cu3 111.0(9) . . ?
C1 N1 Cu3 128.9(9) . . ?
C12 N2 C9 117.7(12) . . ?
C12 N2 Cu3 130.2(10) . . ?
C9 N2 Cu3 112.1(9) . . ?
C13 N3 C17 118.0(12) . . ?
C13 N3 Cu4 130.0(9) . . ?
C17 N3 Cu4 112.0(9) . . ?
C24 N4 C21 119.0(12) . . ?
C24 N4 Cu4 127.9(10) . . ?
C21 N4 Cu4 112.7(9) . . ?
C29 N5 C25 122.1(13) . . ?
C29 N5 Cu5 109.0(10) . . ?
C25 N5 Cu5 128.6(11) . . ?
C36 N6 C33 120.4(14) . . ?
C36 N6 Cu5 127.6(11) . . ?
C33 N6 Cu5 112.0(10) . . ?
C41 N7 C37 118.7(12) . . ?
C41 N7 Cu5 111.7(10) . . ?
C37 N7 Cu5 129.6(10) . . ?
C48 N8 C45 118.0(14) . . ?
C48 N8 Cu5 130.2(11) . . ?
C45 N8 Cu5 111.2(9) . . ?
C2 C1 N1 119.7(14) . . ?
C2 C1 H1A 120.2 . . ?
N1 C1 H1A 120.2 . . ?
C1 C2 C3 123.2(16) . . ?
C1 C2 H2A 118.4 . . ?
C3 C2 H2A 118.4 . . ?
C2 C3 C4 116.8(15) . . ?
C2 C3 H3A 121.6 . . ?
C4 C3 H3A 121.6 . . ?
C5 C4 C6 118.2(15) . . ?
C5 C4 C3 117.8(13) . . ?
C6 C4 C3 124.0(14) . . ?
N1 C5 C4 122.6(13) . . ?
N1 C5 C9 117.8(11) . . ?
C4 C5 C9 119.4(12) . . ?
C7 C6 C4 121.5(14) . . ?
C7 C6 H6A 119.2 . . ?
C4 C6 H6A 119.2 . . ?
C6 C7 C8 120.8(15) . . ?
C6 C7 H7A 119.6 . . ?
C8 C7 H7A 119.6 . . ?
C9 C8 C10 115.6(13) . . ?
C9 C8 C7 119.5(15) . . ?
C10 C8 C7 124.7(14) . . ?
N2 C9 C8 124.6(14) . . ?
N2 C9 C5 115.1(11) . . ?
C8 C9 C5 120.1(12) . . ?
C8 C10 C11 121.9(13) . . ?
C8 C10 H10A 119.1 . . ?
C11 C10 H10A 119.1 . . ?
C12 C11 C10 116.9(16) . . ?
C12 C11 H11A 121.5 . . ?
C10 C11 H11A 121.5 . . ?
N2 C12 C11 122.9(15) . . ?
N2 C12 H12A 118.5 . . ?
C11 C12 H12A 118.5 . . ?
N3 C13 C14 122.9(13) . . ?
N3 C13 H13A 118.6 . . ?
C14 C13 H13A 118.6 . . ?
C15 C14 C13 119.2(14) . . ?
C15 C14 H14A 120.4 . . ?
C13 C14 H14A 120.4 . . ?
C14 C15 C16 117.9(13) . . ?
C14 C15 H15A 121.0 . . ?
C16 C15 H15A 121.0 . . ?
C17 C16 C15 118.6(12) . . ?
C17 C16 C18 120.5(12) . . ?
C15 C16 C18 120.7(12) . . ?
C16 C17 N3 123.3(13) . . ?
C16 C17 C21 120.2(12) . . ?
N3 C17 C21 116.5(12) . . ?
C19 C18 C16 116.3(13) . . ?
C19 C18 H18A 121.9 . . ?
C16 C18 H18A 121.9 . . ?
C18 C19 C20 122.7(14) . . ?
C18 C19 H19A 118.6 . . ?
C20 C19 H19A 118.6 . . ?
C19 C20 C21 120.2(13) . . ?
C19 C20 C22 124.7(13) . . ?
C21 C20 C22 115.1(12) . . ?
N4 C21 C20 124.5(13) . . ?
N4 C21 C17 115.9(12) . . ?
C20 C21 C17 119.7(12) . . ?
C23 C22 C20 118.9(14) . . ?
C23 C22 H22A 120.6 . . ?
C20 C22 H22A 120.6 . . ?
C24 C23 C22 120.3(17) . . ?
C24 C23 H23A 119.8 . . ?
C22 C23 H23A 119.8 . . ?
N4 C24 C23 122.2(15) . . ?
N4 C24 H24A 118.9 . . ?
C23 C24 H24A 118.9 . . ?
C26 C25 N5 116.9(15) . . ?
C26 C25 H25A 121.6 . . ?
N5 C25 H25A 121.6 . . ?
C25 C26 C27 124.9(16) . . ?
C25 C26 H26A 117.6 . . ?
C27 C26 H26A 117.6 . . ?
C26 C27 C28 119.0(15) . . ?
C26 C27 H27A 120.5 . . ?
C28 C27 H27A 120.5 . . ?
C30 C28 C27 126.5(16) . . ?
C30 C28 C29 117.2(16) . . ?
C27 C28 C29 116.0(15) . . ?
N5 C29 C33 117.5(13) . . ?
N5 C29 C28 121.0(15) . . ?
C33 C29 C28 121.5(14) . . ?
C31 C30 C28 120.0(17) . . ?
C31 C30 H30A 120.0 . . ?
C28 C30 H30A 120.0 . . ?
C30 C31 C32 125(2) . . ?
C30 C31 H31A 117.5 . . ?
C32 C31 H31A 117.5 . . ?
C33 C32 C34 120.7(16) . . ?
C33 C32 C31 116.2(18) . . ?
C34 C32 C31 123.0(18) . . ?
N6 C33 C32 121.3(15) . . ?
N6 C33 C29 119.2(13) . . ?
C32 C33 C29 119.5(14) . . ?
C35 C34 C32 114.5(17) . . ?
C35 C34 H34A 122.8 . . ?
C32 C34 H34A 122.8 . . ?
C34 C35 C36 124.1(17) . . ?
C34 C35 H35A 117.9 . . ?
C36 C35 H35A 117.9 . . ?
N6 C36 C35 118.8(16) . . ?
N6 C36 H36A 120.6 . . ?
C35 C36 H36A 120.6 . . ?
N7 C37 C38 119.8(15) . . ?
N7 C37 H37A 120.1 . . ?
C38 C37 H37A 120.1 . . ?
C39 C38 C37 120.5(18) . . ?
C39 C38 H38A 119.8 . . ?
C37 C38 H38A 119.8 . . ?
C38 C39 C40 121.5(17) . . ?
C38 C39 H39A 119.3 . . ?
C40 C39 H39A 119.3 . . ?
C39 C40 C41 117.9(16) . . ?
C39 C40 C42 127.3(16) . . ?
C41 C40 C42 114.6(16) . . ?
N7 C41 C45 115.8(12) . . ?
N7 C41 C40 121.6(15) . . ?
C45 C41 C40 122.6(15) . . ?
C43 C42 C40 124.5(16) . . ?
C43 C42 H42A 117.8 . . ?
C40 C42 H42A 117.8 . . ?
C42 C43 C44 119.9(19) . . ?
C42 C43 H43A 120.1 . . ?
C44 C43 H43A 120.1 . . ?
C43 C44 C46 128.4(18) . . ?
C43 C44 C45 118.4(17) . . ?
C46 C44 C45 112.4(15) . . ?
N8 C45 C41 118.4(13) . . ?
N8 C45 C44 122.0(14) . . ?
C41 C45 C44 119.5(14) . . ?
C47 C46 C44 124.3(16) . . ?
C47 C46 H46A 117.9 . . ?
C44 C46 H46A 117.9 . . ?
C46 C47 C48 117.7(17) . . ?
C46 C47 H47A 121.1 . . ?
C48 C47 H47A 121.1 . . ?
N8 C48 C47 124.9(17) . . ?
N8 C48 H48A 117.6 . . ?
C47 C48 H48A 117.6 . . ?

loop_
_geom_bond_atom_site_label_1
_geom_bond_atom_site_label_2
_geom_bond_distance
_geom_bond_site_symmetry_2
_geom_bond_publ_flag
W1 O1 1.679(9) . ?
W1 O13 1.911(8) . ?
W1 O14 1.911(8) . ?
W1 O10 1.913(6) . ?
W1 O12 2.071(8) . ?
W1 O31 2.380(8) . ?
W2 O2 1.684(11) . ?
W2 O16 1.860(8) . ?
W2 O15 1.863(8) . ?
W2 O10 1.942(6) . ?
W2 O11 1.971(9) . ?
W2 O32 2.381(7) . ?
W3 O3 1.682(9) . ?
W3 O11 1.862(9) . ?
W3 O17 1.867(8) . ?
W3 O18 1.924(8) . ?
W3 O12 2.016(7) . ?
W3 O33 2.361(8) . ?
W4 O4 1.736(8) . ?
W4 O25 1.807(8) . ?
W4 O19 1.906(8) . ?
W4 O24 2.022(8) . ?
W4 O13 2.024(7) . ?
W4 O31 2.305(8) . ?
W5 O5 1.729(8) . ?
W5 O26 1.850(8) . ?
W5 O20 1.861(9) . ?
W5 O14 1.944(9) . ?
W5 O19 1.962(8) . ?
W5 O31 2.220(8) . ?
W6 O6 1.723(8) . ?
W6 O21 1.869(8) . ?
W6 O27 1.890(8) . ?
W6 O20 1.967(9) . ?
W6 O15 1.971(8) . ?
W6 O32 2.301(7) . ?
W7 O7 1.741(9) . ?
W7 O28 1.805(8) . ?
W7 O22 1.911(8) . ?
W7 O21 1.993(8) . ?
W7 O16 2.039(7) . ?
W7 O32 2.298(7) . ?
W8 O8 1.700(8) . ?
W8 O29 1.758(8) . ?
W8 O22 1.927(8) . ?
W8 O23 1.999(8) . ?
W8 O17 2.017(8) . ?
W8 O33 2.307(7) . ?
W9 O9 1.735(9) . ?
W9 O30 1.846(7) . ?
W9 O23 1.888(8) . ?
W9 O24 1.986(8) . ?
W9 O18 2.002(7) . ?
W9 O33 2.330(8) . ?
Ge1 O33 1.732(8) . ?
Ge1 O34 1.736(8) . ?
Ge1 O32 1.752(8) . ?
Ge1 O31 1.778(8) . ?
Cu1 O29 1.958(8) . ?
Cu1 O34 1.968(8) 3_775 ?
Cu1 O26 1.985(8) 3_775 ?
Cu1 O34 2.002(8) . ?
Cu1 O25 2.366(8) 3_775 ?
Cu1 Cu1 3.060(3) 3_775 ?
Cu2 O28 1.945(8) 3_775 ?
Cu2 O25 1.948(8) . ?
Cu2 O27 1.978(8) 3_775 ?
Cu2 O30 1.980(8) . ?
Cu2 O34 2.288(7) 3_775 ?
Cu3 O27 1.963(8) . ?
Cu3 N2 1.994(11) . ?
Cu3 O26 1.997(8) . ?
Cu3 N1 2.005(11) . ?
Cu3 O30 2.338(8) 3_775 ?
Cu4 O12 1.916(9) . ?
Cu4 N3 1.979(11) . ?
Cu4 N4 1.987(11) . ?
Cu4 O24 1.993(8) . ?
Cu4 O18 2.267(8) . ?
Cu4 O13 2.392(8) . ?
Cu5 N8 1.952(12) . ?
Cu5 N6 1.979(12) . ?
Cu5 N7 2.036(12) . ?
Cu5 N5 2.113(12) . ?
Cu5 O5 2.355(8) . ?
O25 Cu1 2.366(8) 3_775 ?
O26 Cu1 1.985(8) 3_775 ?
O27 Cu2 1.978(8) 3_775 ?
O28 Cu2 1.945(8) 3_775 ?
O30 Cu3 2.338(8) 3_775 ?
O34 Cu1 1.968(8) 3_775 ?
O34 Cu2 2.288(7) 3_775 ?
N1 C5 1.341(15) . ?
N1 C1 1.369(18) . ?
N2 C12 1.323(17) . ?
N2 C9 1.364(16) . ?
N3 C13 1.291(17) . ?
N3 C17 1.379(15) . ?
N4 C24 1.298(17) . ?
N4 C21 1.363(17) . ?
N5 C29 1.340(18) . ?
N5 C25 1.38(2) . ?
N6 C36 1.34(2) . ?
N6 C33 1.352(17) . ?
N7 C41 1.331(18) . ?
N7 C37 1.350(19) . ?
N8 C48 1.308(19) . ?
N8 C45 1.376(17) . ?
C1 C2 1.37(2) . ?
C1 H1A 0.9300 . ?
C2 C3 1.37(2) . ?
C2 H2A 0.9300 . ?
C3 C4 1.44(2) . ?
C3 H3A 0.9300 . ?
C4 C5 1.395(18) . ?
C4 C6 1.41(2) . ?
C5 C9 1.425(19) . ?
C6 C7 1.34(2) . ?
C6 H6A 0.9300 . ?
C7 C8 1.40(2) . ?
C7 H7A 0.9300 . ?
C8 C9 1.367(18) . ?
C8 C10 1.38(2) . ?
C10 C11 1.39(2) . ?
C10 H10A 0.9300 . ?
C11 C12 1.39(2) . ?
C11 H11A 0.9300 . ?
C12 H12A 0.9300 . ?
C13 C14 1.42(2) . ?
C13 H13A 0.9300 . ?
C14 C15 1.38(2) . ?
C14 H14A 0.9300 . ?
C15 C16 1.405(19) . ?
C15 H15A 0.9300 . ?
C16 C17 1.360(18) . ?
C16 C18 1.485(18) . ?
C17 C21 1.412(19) . ?
C18 C19 1.38(2) . ?
C18 H18A 0.9300 . ?
C19 C20 1.377(18) . ?
C19 H19A 0.9300 . ?
C20 C21 1.396(18) . ?
C20 C22 1.43(2) . ?
C22 C23 1.39(2) . ?
C22 H22A 0.9300 . ?
C23 C24 1.38(2) . ?
C23 H23A 0.9300 . ?
C24 H24A 0.9300 . ?
C25 C26 1.36(2) . ?
C25 H25A 0.9300 . ?
C26 C27 1.36(3) . ?
C26 H26A 0.9300 . ?
C27 C28 1.41(3) . ?
C27 H27A 0.9300 . ?
C28 C30 1.40(2) . ?
C28 C29 1.451(19) . ?
C29 C33 1.41(2) . ?
C30 C31 1.32(3) . ?
C30 H30A 0.9300 . ?
C31 C32 1.45(2) . ?
C31 H31A 0.9300 . ?
C32 C33 1.39(2) . ?
C32 C34 1.42(2) . ?
C34 C35 1.37(2) . ?
C34 H34A 0.9300 . ?
C35 C36 1.40(2) . ?
C35 H35A 0.9300 . ?
C36 H36A 0.9300 . ?
C37 C38 1.40(2) . ?
C37 H37A 0.9300 . ?
C38 C39 1.31(3) . ?
C38 H38A 0.9300 . ?
C39 C40 1.33(3) . ?
C39 H39A 0.9300 . ?
C40 C41 1.414(18) . ?
C40 C42 1.44(2) . ?
C41 C45 1.39(2) . ?
C42 C43 1.37(3) . ?
C42 H42A 0.9300 . ?
C43 C44 1.38(2) . ?
C43 H43A 0.9300 . ?
C44 C46 1.43(2) . ?
C44 C45 1.46(2) . ?
C46 C47 1.32(2) . ?
C46 H46A 0.9300 . ?
C47 C48 1.37(2) . ?
C47 H47A 0.9300 . ?
C48 H48A 0.9300 . ?
